data_1506581
loop_
_publ_author_name
'Grecian, Scott'
'Wrobleski, Aaron D.'
'Aub\'e, Jeffrey'

_publ_section_title
;
 Regioselective single and double conjugate additions to substituted
 cyclohexa-2,5-dienone monoacetals.
;
_journal_issue 15
_journal_name_full 'Organic letters'
_journal_page_first 3167
_journal_page_last 3170
_journal_paper_doi 10.1021/ol050715c
_journal_volume 7
_journal_year 2005
_chemical_formula_moiety 'C23 H29 N O7'
_chemical_formula_sum 'C23 H29 N O7'
_chemical_formula_weight 431.47
_chemical_name_systematic
; 
 Ethyl 9,9-diethoxy-3-methyl-7-oxo-6-(phenylcarbamoyl)-
 2-oxa-bicyclo[3.3.1]non-3-ene-4-carboxylate 
;
_space_group_IT_number 2
_symmetry_cell_setting triclinic
_symmetry_space_group_name_Hall '-P 1'
_symmetry_space_group_name_H-M 'P -1'
_atom_sites_solution_hydrogens geom
_atom_sites_solution_primary direct
_atom_sites_solution_secondary difmap
_audit_creation_method SHELXL-97
_cell_angle_alpha 83.300(7)
_cell_angle_beta 76.978(7)
_cell_angle_gamma 81.591(7)
_cell_formula_units_Z 2
_cell_length_a 8.672(3)
_cell_length_b 9.175(3)
_cell_length_c 13.996(5)
_cell_measurement_reflns_used 4924
_cell_measurement_temperature 100(2)
_cell_measurement_theta_max 26.00
_cell_measurement_theta_min 2.57
_cell_volume 1069.2(6)
_computing_cell_refinement 'Bruker SMART'
_computing_data_collection 'Bruker SMART'
_computing_data_reduction 'Bruker SAINT'
_computing_molecular_graphics 'SHELXTL (Sheldrick, 2000)'
_computing_publication_material 'SHELXTL (Sheldrick, 2000)'
_computing_structure_refinement 'SHELXTL (Sheldrick, 2000)'
_computing_structure_solution 'SHELXTL (Sheldrick, 2000)'
_diffrn_ambient_temperature 100(2)
_diffrn_measured_fraction_theta_full 0.997
_diffrn_measured_fraction_theta_max 0.997
_diffrn_measurement_device_type 'Bruker APEX'
_diffrn_measurement_method '\w scans'
_diffrn_radiation_monochromator graphite
_diffrn_radiation_source 'fine-focus sealed tube'
_diffrn_radiation_type MoK\a
_diffrn_radiation_wavelength 0.71073
_diffrn_reflns_av_R_equivalents 0.0174
_diffrn_reflns_av_sigmaI/netI 0.0262
_diffrn_reflns_limit_h_max 10
_diffrn_reflns_limit_h_min -10
_diffrn_reflns_limit_k_max 11
_diffrn_reflns_limit_k_min -11
_diffrn_reflns_limit_l_max 17
_diffrn_reflns_limit_l_min -17
_diffrn_reflns_number 9375
_diffrn_reflns_theta_full 25.99
_diffrn_reflns_theta_max 25.99
_diffrn_reflns_theta_min 2.25
_diffrn_standards_number 0
_exptl_absorpt_coefficient_mu 0.099
_exptl_absorpt_correction_T_max 0.990
_exptl_absorpt_correction_T_min 0.950
_exptl_absorpt_correction_type multi-scan
_exptl_absorpt_process_details 'SADABS (Sheldrick, 2002)'
_exptl_crystal_colour colorless
_exptl_crystal_density_diffrn 1.340
_exptl_crystal_density_method 'not measured'
_exptl_crystal_description prism
_exptl_crystal_F_000 460
_exptl_crystal_size_max 0.48
_exptl_crystal_size_mid 0.16
_exptl_crystal_size_min 0.10
_refine_diff_density_max 0.314
_refine_diff_density_min -0.198
_refine_diff_density_rms 0.043
_refine_ls_extinction_method none
_refine_ls_goodness_of_fit_ref 1.005
_refine_ls_hydrogen_treatment mixed
_refine_ls_matrix_type full
_refine_ls_number_parameters 286
_refine_ls_number_reflns 4204
_refine_ls_number_restraints 0
_refine_ls_restrained_S_all 1.005
_refine_ls_R_factor_all 0.0414
_refine_ls_R_factor_gt 0.0374
_refine_ls_shift/su_max 0.000
_refine_ls_shift/su_mean 0.000
_refine_ls_structure_factor_coef Fsqd
_refine_ls_weighting_details 'calc w=1/[\s^2^(Fo^2^)+(0.0520P)^2^+0.3800P] where P=(Fo^2^+2Fc^2^)/3'
_refine_ls_weighting_scheme calc
_refine_ls_wR_factor_gt 0.0961
_refine_ls_wR_factor_ref 0.0989
_reflns_number_gt 3769
_reflns_number_total 4204
_reflns_threshold_expression I>2\s(I)
_cod_data_source_file ol050715csi20050404_121828.cif
_cod_data_source_block compound_13_
_cod_depositor_comments
;
The following automatic conversions were performed:

'_symmetry_cell_setting' value 'Triclinic' changed to 'triclinic'
according to /home/saulius/struct/CIF-dictionaries/cif_core.dic
dictionary named 'cif_core.dic' version 2.4.1 from 2010-06-29.

Automatic conversion script
Id: cif_fix_values 1715 2011-07-08 13:25:40Z adriana 
;
_cod_database_code 1506581

loop_
_symmetry_equiv_pos_as_xyz
'x, y, z'
'-x, -y, -z'

loop_
_atom_site_label
_atom_site_type_symbol
_atom_site_fract_x
_atom_site_fract_y
_atom_site_fract_z
_atom_site_U_iso_or_equiv
_atom_site_adp_type
_atom_site_occupancy
_atom_site_symmetry_multiplicity
_atom_site_calc_flag
_atom_site_refinement_flags
C1 C 1.07319(17) 0.74189(18) 0.01286(12) 0.0344(3) Uani 1 1 d .
H1A H 1.1470 0.6844 -0.0370 0.052 Uiso 1 1 d R
H1B H 1.1314 0.7675 0.0597 0.052 Uiso 1 1 d R
H1C H 1.0256 0.8326 -0.0192 0.052 Uiso 1 1 d R
C2 C 0.94334(15) 0.65129(15) 0.06676(10) 0.0245(3) Uani 1 1 d .
H2A H 0.8879 0.6192 0.0197 0.029 Uiso 1 1 calc R
H2B H 0.9890 0.5623 0.1031 0.029 Uiso 1 1 calc R
O3 O 0.83271(10) 0.74580(10) 0.13492(7) 0.0224(2) Uani 1 1 d .
C4 C 0.70649(14) 0.68520(14) 0.18883(9) 0.0188(3) Uani 1 1 d .
O5 O 0.69106(10) 0.55534(10) 0.18517(7) 0.0228(2) Uani 1 1 d .
C6 C 0.59022(14) 0.78356(13) 0.25255(9) 0.0181(3) Uani 1 1 d .
C7 C 0.59505(15) 0.93036(14) 0.25186(9) 0.0192(3) Uani 1 1 d .
C8 C 0.71042(16) 1.02569(14) 0.18759(10) 0.0234(3) Uani 1 1 d .
H8A H 0.7309 0.9995 0.1196 0.035 Uiso 1 1 d R
H8B H 0.8107 1.0101 0.2107 0.035 Uiso 1 1 d R
H8C H 0.6652 1.1298 0.1905 0.035 Uiso 1 1 d R
O9 O 0.48841(10) 1.01495(9) 0.31590(7) 0.0210(2) Uani 1 1 d .
C10 C 0.46251(14) 0.71207(13) 0.32957(9) 0.0173(3) Uani 1 1 d .
H10 H 0.5015 0.6050 0.3421 0.021 Uiso 1 1 calc R
C11 C 0.30001(15) 0.72471(14) 0.30199(9) 0.0189(3) Uani 1 1 d .
C12 C 0.18877(15) 0.84171(14) 0.32737(9) 0.0209(3) Uani 1 1 d .
O13 O 0.04084(11) 0.86003(11) 0.30948(8) 0.0273(2) Uani 1 1 d .
H13 H 0.0371(19) 0.7719(19) 0.2831(12) 0.033 Uiso 1 1 d .
C14 C 0.21514(15) 0.96262(14) 0.38263(10) 0.0225(3) Uani 1 1 d .
H14A H 0.1383 0.9623 0.4468 0.027 Uiso 1 1 calc R
H14B H 0.1925 1.0588 0.3451 0.027 Uiso 1 1 calc R
C15 C 0.38285(15) 0.94966(13) 0.40099(9) 0.0195(3) Uani 1 1 d .
H15 H 0.3794 1.0051 0.4590 0.023 Uiso 1 1 calc R
C16 C 0.44530(14) 0.78825(13) 0.42415(9) 0.0177(3) Uani 1 1 d .
O17 O 0.59089(10) 0.79106(9) 0.45234(6) 0.0183(2) Uani 1 1 d .
C18 C 0.68570(15) 0.64995(14) 0.46299(10) 0.0223(3) Uani 1 1 d .
H18A H 0.7458 0.6207 0.3977 0.027 Uiso 1 1 calc R
H18B H 0.6161 0.5732 0.4936 0.027 Uiso 1 1 calc R
C19 C 0.79949(17) 0.66487(15) 0.52737(11) 0.0274(3) Uani 1 1 d .
H19A H 0.8634 0.5693 0.5375 0.041 Uiso 1 1 d R
H19B H 0.7389 0.6965 0.5911 0.041 Uiso 1 1 d R
H19C H 0.8702 0.7386 0.4954 0.041 Uiso 1 1 d R
C20 C 0.15882(16) 0.71843(15) 0.65465(10) 0.0254(3) Uani 1 1 d .
H20A H 0.1445 0.7425 0.7228 0.038 Uiso 1 1 d R
H20B H 0.1587 0.6118 0.6537 0.038 Uiso 1 1 d R
H20C H 0.0714 0.7722 0.6260 0.038 Uiso 1 1 d R
C21 C 0.31483(17) 0.76255(17) 0.59580(10) 0.0281(3) Uani 1 1 d .
H21A H 0.3138 0.8710 0.5929 0.034 Uiso 1 1 calc R
H21B H 0.4034 0.7140 0.6267 0.034 Uiso 1 1 calc R
O22 O 0.33572(10) 0.71670(10) 0.49808(6) 0.0204(2) Uani 1 1 d .
O23 O 0.11445(11) 0.60922(10) 0.24479(7) 0.0269(2) Uani 1 1 d .
C24 C 0.25536(15) 0.60943(14) 0.25238(9) 0.0199(3) Uani 1 1 d .
N25 N 0.37303(13) 0.50433(12) 0.21470(8) 0.0208(2) Uani 1 1 d .
H25 H 0.472(2) 0.5193(17) 0.2111(11) 0.025 Uiso 1 1 d .
C26 C 0.35372(15) 0.38660(14) 0.16299(9) 0.0203(3) Uani 1 1 d .
C27 C 0.22369(16) 0.30701(15) 0.19271(10) 0.0242(3) Uani 1 1 d .
H27 H 0.1403 0.3349 0.2466 0.029 Uiso 1 1 calc R
C28 C 0.21672(18) 0.18671(15) 0.14313(11) 0.0282(3) Uani 1 1 d .
H28 H 0.1294 0.1307 0.1643 0.034 Uiso 1 1 calc R
C29 C 0.33586(18) 0.14724(15) 0.06293(11) 0.0297(3) Uani 1 1 d .
H29 H 0.3300 0.0648 0.0292 0.036 Uiso 1 1 calc R
C30 C 0.46351(17) 0.22849(15) 0.03214(11) 0.0288(3) Uani 1 1 d .
H30 H 0.5443 0.2029 -0.0236 0.035 Uiso 1 1 calc R
C31 C 0.47360(16) 0.34729(14) 0.08253(10) 0.0241(3) Uani 1 1 d .
H31 H 0.5623 0.4017 0.0621 0.029 Uiso 1 1 calc R

loop_
_atom_site_aniso_label
_atom_site_aniso_U_11
_atom_site_aniso_U_22
_atom_site_aniso_U_33
_atom_site_aniso_U_23
_atom_site_aniso_U_13
_atom_site_aniso_U_12
C1 0.0229(7) 0.0453(9) 0.0314(8) -0.0012(7) 0.0018(6) -0.0061(6)
C2 0.0199(6) 0.0294(7) 0.0223(7) -0.0053(5) -0.0009(5) -0.0002(5)
O3 0.0187(4) 0.0249(5) 0.0227(5) -0.0043(4) -0.0004(4) -0.0045(4)
C4 0.0173(6) 0.0232(6) 0.0174(6) -0.0020(5) -0.0061(5) -0.0037(5)
O5 0.0205(5) 0.0214(5) 0.0269(5) -0.0070(4) -0.0031(4) -0.0033(4)
C6 0.0168(6) 0.0203(6) 0.0184(6) -0.0018(5) -0.0056(5) -0.0033(5)
C7 0.0184(6) 0.0220(6) 0.0188(6) -0.0029(5) -0.0074(5) -0.0020(5)
C8 0.0266(7) 0.0198(6) 0.0246(7) -0.0008(5) -0.0057(5) -0.0061(5)
O9 0.0219(5) 0.0166(4) 0.0242(5) -0.0025(3) -0.0041(4) -0.0020(3)
C10 0.0171(6) 0.0161(6) 0.0193(6) -0.0025(5) -0.0048(5) -0.0019(5)
C11 0.0181(6) 0.0209(6) 0.0190(6) -0.0029(5) -0.0045(5) -0.0042(5)
C12 0.0175(6) 0.0229(6) 0.0230(6) -0.0016(5) -0.0053(5) -0.0034(5)
O13 0.0195(5) 0.0270(5) 0.0384(6) -0.0082(4) -0.0114(4) 0.0003(4)
C14 0.0181(6) 0.0209(6) 0.0285(7) -0.0055(5) -0.0057(5) 0.0012(5)
C15 0.0188(6) 0.0189(6) 0.0212(6) -0.0048(5) -0.0033(5) -0.0022(5)
C16 0.0152(6) 0.0192(6) 0.0194(6) -0.0035(5) -0.0037(5) -0.0028(5)
O17 0.0173(4) 0.0170(4) 0.0222(5) -0.0041(3) -0.0068(3) -0.0014(3)
C18 0.0228(6) 0.0183(6) 0.0271(7) -0.0044(5) -0.0088(5) 0.0005(5)
C19 0.0264(7) 0.0270(7) 0.0307(7) -0.0031(6) -0.0122(6) 0.0005(6)
C20 0.0255(7) 0.0251(7) 0.0246(7) -0.0055(5) -0.0008(5) -0.0042(5)
C21 0.0287(7) 0.0370(8) 0.0203(7) -0.0095(6) -0.0020(6) -0.0094(6)
O22 0.0213(4) 0.0225(5) 0.0178(4) -0.0047(3) -0.0019(3) -0.0054(4)
O23 0.0217(5) 0.0285(5) 0.0347(5) -0.0082(4) -0.0118(4) -0.0034(4)
C24 0.0208(6) 0.0212(6) 0.0188(6) -0.0004(5) -0.0057(5) -0.0048(5)
N25 0.0181(5) 0.0226(6) 0.0237(6) -0.0052(4) -0.0044(4) -0.0062(4)
C26 0.0246(6) 0.0184(6) 0.0202(6) -0.0023(5) -0.0094(5) -0.0021(5)
C27 0.0272(7) 0.0265(7) 0.0212(6) -0.0031(5) -0.0070(5) -0.0069(5)
C28 0.0338(8) 0.0248(7) 0.0315(7) -0.0009(6) -0.0150(6) -0.0103(6)
C29 0.0399(8) 0.0227(7) 0.0323(8) -0.0088(6) -0.0195(6) 0.0010(6)
C30 0.0314(7) 0.0277(7) 0.0275(7) -0.0088(6) -0.0091(6) 0.0048(6)
C31 0.0237(7) 0.0222(6) 0.0267(7) -0.0018(5) -0.0072(5) -0.0013(5)

loop_
_atom_type_symbol
_atom_type_description
_atom_type_scat_dispersion_real
_atom_type_scat_dispersion_imag
_atom_type_scat_source
C C 0.0033 0.0016 'International Tables Vol C Tables 4.2.6.8 and 6.1.1.4'
H H 0.0000 0.0000 'International Tables Vol C Tables 4.2.6.8 and 6.1.1.4'
N N 0.0061 0.0033 'International Tables Vol C Tables 4.2.6.8 and 6.1.1.4'
O O 0.0106 0.0060 'International Tables Vol C Tables 4.2.6.8 and 6.1.1.4'

loop_
_geom_angle_atom_site_label_1
_geom_angle_atom_site_label_2
_geom_angle_atom_site_label_3
_geom_angle
C2 C1 H1A 109.5
C2 C1 H1B 109.5
H1A C1 H1B 109.5
C2 C1 H1C 109.5
H1A C1 H1C 109.5
H1B C1 H1C 109.5
O3 C2 C1 106.73(11)
O3 C2 H2A 110.4
C1 C2 H2A 110.4
O3 C2 H2B 110.4
C1 C2 H2B 110.4
H2A C2 H2B 108.6
C4 O3 C2 115.69(10)
O5 C4 O3 121.67(11)
O5 C4 C6 122.81(11)
O3 C4 C6 115.53(11)
C7 C6 C4 124.50(11)
C7 C6 C10 118.34(11)
C4 C6 C10 117.01(10)
C6 C7 O9 121.96(11)
C6 C7 C8 129.13(12)
O9 C7 C8 108.90(10)
C7 C8 H8A 109.5
C7 C8 H8B 109.5
H8A C8 H8B 109.5
C7 C8 H8C 109.5
H8A C8 H8C 109.5
H8B C8 H8C 109.5
C7 O9 C15 121.74(9)
C6 C10 C11 114.94(10)
C6 C10 C16 106.22(10)
C11 C10 C16 109.59(10)
C6 C10 H10 108.6
C11 C10 H10 108.6
C16 C10 H10 108.6
C12 C11 C24 117.81(11)
C12 C11 C10 120.01(11)
C24 C11 C10 122.11(11)
O13 C12 C11 124.42(12)
O13 C12 C14 112.11(11)
C11 C12 C14 123.43(11)
C12 O13 H13 102.6(10)
C12 C14 C15 113.92(10)
C12 C14 H14A 108.8
C15 C14 H14A 108.8
C12 C14 H14B 108.8
C15 C14 H14B 108.8
H14A C14 H14B 107.7
O9 C15 C14 110.19(10)
O9 C15 C16 110.54(10)
C14 C15 C16 110.51(10)
O9 C15 H15 108.5
C14 C15 H15 108.5
C16 C15 H15 108.5
O22 C16 O17 112.20(10)
O22 C16 C15 111.87(10)
O17 C16 C15 105.52(9)
O22 C16 C10 107.05(10)
O17 C16 C10 113.98(10)
C15 C16 C10 106.14(10)
C16 O17 C18 115.81(9)
O17 C18 C19 107.82(10)
O17 C18 H18A 110.1
C19 C18 H18A 110.1
O17 C18 H18B 110.1
C19 C18 H18B 110.1
H18A C18 H18B 108.5
C18 C19 H19A 109.5
C18 C19 H19B 109.5
H19A C19 H19B 109.5
C18 C19 H19C 109.5
H19A C19 H19C 109.5
H19B C19 H19C 109.5
C21 C20 H20A 109.5
C21 C20 H20B 109.5
H20A C20 H20B 109.5
C21 C20 H20C 109.5
H20A C20 H20C 109.5
H20B C20 H20C 109.5
O22 C21 C20 107.58(11)
O22 C21 H21A 110.2
C20 C21 H21A 110.2
O22 C21 H21B 110.2
C20 C21 H21B 110.2
H21A C21 H21B 108.5
C16 O22 C21 115.69(10)
O23 C24 N25 121.44(12)
O23 C24 C11 121.17(11)
N25 C24 C11 117.39(11)
C24 N25 C26 125.52(11)
C24 N25 H25 117.7(10)
C26 N25 H25 115.6(10)
C27 C26 C31 119.95(12)
C27 C26 N25 122.17(12)
C31 C26 N25 117.82(12)
C28 C27 C26 119.52(13)
C28 C27 H27 120.2
C26 C27 H27 120.2
C27 C28 C29 120.68(13)
C27 C28 H28 119.7
C29 C28 H28 119.7
C30 C29 C28 119.72(13)
C30 C29 H29 120.1
C28 C29 H29 120.1
C29 C30 C31 120.13(13)
C29 C30 H30 119.9
C31 C30 H30 119.9
C30 C31 C26 119.97(13)
C30 C31 H31 120.0
C26 C31 H31 120.0

loop_
_geom_bond_atom_site_label_1
_geom_bond_atom_site_label_2
_geom_bond_distance
C1 C2 1.5075(19)
C1 H1A 0.9800
C1 H1B 0.9800
C1 H1C 0.9800
C2 O3 1.4559(16)
C2 H2A 0.9900
C2 H2B 0.9900
O3 C4 1.3359(16)
C4 O5 1.2264(16)
C4 C6 1.4638(17)
C6 C7 1.3526(18)
C6 C10 1.5259(17)
C7 O9 1.3563(15)
C7 C8 1.4973(18)
C8 H8A 0.9800
C8 H8B 0.9800
C8 H8C 0.9800
O9 C15 1.4552(15)
C10 C11 1.5281(17)
C10 C16 1.5361(17)
C10 H10 1.0000
C11 C12 1.3567(18)
C11 C24 1.4707(18)
C12 O13 1.3449(16)
C12 C14 1.4951(18)
O13 H13 0.935(18)
C14 C15 1.5187(18)
C14 H14A 0.9900
C14 H14B 0.9900
C15 C16 1.5245(17)
C15 H15 1.0000
C16 O22 1.4090(15)
C16 O17 1.4096(15)
O17 C18 1.4399(15)
C18 C19 1.5078(19)
C18 H18A 0.9900
C18 H18B 0.9900
C19 H19A 0.9800
C19 H19B 0.9800
C19 H19C 0.9800
C20 C21 1.5010(19)
C20 H20A 0.9800
C20 H20B 0.9800
C20 H20C 0.9800
C21 O22 1.4425(16)
C21 H21A 0.9900
C21 H21B 0.9900
O23 C24 1.2505(16)
C24 N25 1.3556(17)
N25 C26 1.4173(17)
N25 H25 0.875(16)
C26 C27 1.3915(19)
C26 C31 1.3916(19)
C27 C28 1.3858(19)
C27 H27 0.9500
C28 C29 1.386(2)
C28 H28 0.9500
C29 C30 1.385(2)
C29 H29 0.9500
C30 C31 1.389(2)
C30 H30 0.9500
C31 H31 0.9500

loop_
_geom_hbond_atom_site_label_D
_geom_hbond_atom_site_label_H
_geom_hbond_atom_site_label_A
_geom_hbond_distance_DH
_geom_hbond_distance_HA
_geom_hbond_distance_DA
_geom_hbond_angle_DHA
N25 H25 O5 0.875(16) 1.926(17) 2.7956(17) 172.7(15)
O13 H13 O23 0.935(18) 1.643(18) 2.5138(15) 153.5(15)

loop_
_geom_torsion_atom_site_label_1
_geom_torsion_atom_site_label_2
_geom_torsion_atom_site_label_3
_geom_torsion_atom_site_label_4
_geom_torsion
C1 C2 O3 C4 178.90(11)
C2 O3 C4 O5 4.43(17)
C2 O3 C4 C6 -176.16(10)
O5 C4 C6 C7 -173.43(12)
O3 C4 C6 C7 7.17(18)
O5 C4 C6 C10 11.11(17)
O3 C4 C6 C10 -168.29(10)
C4 C6 C7 O9 -176.75(11)
C10 C6 C7 O9 -1.35(17)
C4 C6 C7 C8 2.0(2)
C10 C6 C7 C8 177.42(12)
C6 C7 O9 C15 12.30(17)
C8 C7 O9 C15 -166.69(10)
C7 C6 C10 C11 83.86(14)
C4 C6 C10 C11 -100.39(12)
C7 C6 C10 C16 -37.50(14)
C4 C6 C10 C16 138.25(11)
C6 C10 C11 C12 -90.50(14)
C16 C10 C11 C12 29.01(16)
C6 C10 C11 C24 92.63(14)
C16 C10 C11 C24 -147.86(11)
C24 C11 C12 O13 -0.59(19)
C10 C11 C12 O13 -177.60(11)
C24 C11 C12 C14 176.74(11)
C10 C11 C12 C14 -0.27(19)
O13 C12 C14 C15 -177.74(11)
C11 C12 C14 C15 4.64(18)
C7 O9 C15 C14 -104.11(12)
C7 O9 C15 C16 18.33(15)
C12 C14 C15 O9 84.31(13)
C12 C14 C15 C16 -38.15(15)
O9 C15 C16 O22 -172.46(9)
C14 C15 C16 O22 -50.20(14)
O9 C15 C16 O17 65.26(12)
C14 C15 C16 O17 -172.49(10)
O9 C15 C16 C10 -56.03(12)
C14 C15 C16 C10 66.22(12)
C6 C10 C16 O22 -176.04(9)
C11 C10 C16 O22 59.23(12)
C6 C10 C16 O17 -51.36(13)
C11 C10 C16 O17 -176.09(9)
C6 C10 C16 C15 64.34(12)
C11 C10 C16 C15 -60.39(12)
O22 C16 O17 C18 67.41(13)
C15 C16 O17 C18 -170.53(10)
C10 C16 O17 C18 -54.47(13)
C16 O17 C18 C19 -159.30(10)
O17 C16 O22 C21 48.31(13)
C15 C16 O22 C21 -70.07(13)
C10 C16 O22 C21 174.06(10)
C20 C21 O22 C16 160.16(10)
C12 C11 C24 O23 -8.79(19)
C10 C11 C24 O23 168.15(11)
C12 C11 C24 N25 170.74(11)
C10 C11 C24 N25 -12.32(17)
O23 C24 N25 C26 0.8(2)
C11 C24 N25 C26 -178.73(11)
C24 N25 C26 C27 -41.63(19)
C24 N25 C26 C31 141.12(13)
C31 C26 C27 C28 1.53(19)
N25 C26 C27 C28 -175.67(12)
C26 C27 C28 C29 -1.6(2)
C27 C28 C29 C30 0.2(2)
C28 C29 C30 C31 1.2(2)
C29 C30 C31 C26 -1.2(2)
C27 C26 C31 C30 -0.14(19)
N25 C26 C31 C30 177.18(12)
